data_4110417
loop_
_publ_author_name
'Alana L. Keen'
'Samuel A. Johnson'

_publ_section_title
;
 Nickel(0)-Catalyzed Isomerization of an Aryne Complex: Formation of a
 Dinuclear Ni(I) Complex via C-H Rather than C-F Bond Activation
;
_journal_name_full 'Journal of the American Chemical Society'
_journal_page_first 1806
_journal_page_last 1807
_journal_paper_doi 10.1021/ja0572553
_journal_volume 128
_journal_year 2006
_chemical_formula_sum 'C36 H64 F4 Ni2 P4'
_chemical_formula_weight 814.17
_chemical_name_systematic
;
 ?
;
_space_group_IT_number 14
_symmetry_space_group_name_Hall '-P 2yn'
_symmetry_space_group_name_H-M 'P 1 21/n 1'
_atom_sites_solution_hydrogens geom
_atom_sites_solution_primary direct
_atom_sites_solution_secondary difmap
_audit_creation_method SHELXL-97
_cell_angle_alpha 90.00
_cell_angle_beta 93.3410(10)
_cell_angle_gamma 90.00
_cell_formula_units_Z 4
_cell_length_a 10.9544(13)
_cell_length_b 18.671(2)
_cell_length_c 19.607(2)
_cell_measurement_temperature 143(2)
_cell_volume 4003.4(8)
_computing_structure_refinement 'SHELXL-97 (Sheldrick, 1997)'
_diffrn_ambient_temperature 143(2)
_diffrn_measured_fraction_theta_full 0.986
_diffrn_measured_fraction_theta_max 0.986
_diffrn_radiation_monochromator graphite
_diffrn_radiation_source 'fine-focus sealed tube'
_diffrn_radiation_type MoK\a
_diffrn_radiation_wavelength 0.71073
_diffrn_reflns_av_R_equivalents 0.0383
_diffrn_reflns_av_sigmaI/netI 0.0308
_diffrn_reflns_limit_h_max 14
_diffrn_reflns_limit_h_min -14
_diffrn_reflns_limit_k_max 24
_diffrn_reflns_limit_k_min -24
_diffrn_reflns_limit_l_max 25
_diffrn_reflns_limit_l_min -24
_diffrn_reflns_number 44221
_diffrn_reflns_theta_full 27.50
_diffrn_reflns_theta_max 27.50
_diffrn_reflns_theta_min 2.16
_exptl_absorpt_coefficient_mu 1.143
_exptl_absorpt_correction_T_max 0.892
_exptl_absorpt_correction_T_min 0.657
_exptl_absorpt_correction_type multi-scan
_exptl_absorpt_process_details 'SADABS, BRUKER 2001'
_exptl_crystal_colour brown
_exptl_crystal_density_diffrn 1.351
_exptl_crystal_description plate
_exptl_crystal_F_000 1728
_exptl_crystal_size_max 0.4
_exptl_crystal_size_mid 0.4
_exptl_crystal_size_min 0.1
_refine_diff_density_max 0.786
_refine_diff_density_min -0.407
_refine_diff_density_rms 0.082
_refine_ls_extinction_method none
_refine_ls_goodness_of_fit_ref 1.197
_refine_ls_hydrogen_treatment constr
_refine_ls_matrix_type full
_refine_ls_number_parameters 415
_refine_ls_number_reflns 9067
_refine_ls_number_restraints 0
_refine_ls_restrained_S_all 1.197
_refine_ls_R_factor_all 0.0550
_refine_ls_R_factor_gt 0.0485
_refine_ls_shift/su_max 0.001
_refine_ls_shift/su_mean 0.000
_refine_ls_structure_factor_coef Fsqd
_refine_ls_weighting_details 'calc w=1/[\s^2^(Fo^2^)+(0.0429P)^2^+3.7682P] where P=(Fo^2^+2Fc^2^)/3'
_refine_ls_weighting_scheme calc
_refine_ls_wR_factor_gt 0.1075
_refine_ls_wR_factor_ref 0.1105
_reflns_number_gt 8132
_reflns_number_total 9067
_reflns_threshold_expression >2sigma(I)
_cod_data_source_file ja0572553si20060106_020816.cif
_cod_data_source_block akbcs
_cod_original_cell_volume 4003.3(8)
_cod_original_sg_symbol_H-M 'P 21/n'
_cod_database_code 4110417

loop_
_symmetry_equiv_pos_as_xyz
'x, y, z'
'-x+1/2, y+1/2, -z+1/2'
'-x, -y, -z'
'x-1/2, -y-1/2, z-1/2'

loop_
_atom_site_label
_atom_site_type_symbol
_atom_site_fract_x
_atom_site_fract_y
_atom_site_fract_z
_atom_site_U_iso_or_equiv
_atom_site_adp_type
_atom_site_occupancy
_atom_site_symmetry_multiplicity
_atom_site_calc_flag
_atom_site_refinement_flags
C1 C 0.3075(2) 0.64703(15) 0.77792(13) 0.0220(5) Uani 1 1 d .
C2 C 0.2297(3) 0.68471(16) 0.81860(15) 0.0288(6) Uani 1 1 d .
C3 C 0.1634(3) 0.65256(19) 0.86804(15) 0.0342(7) Uani 1 1 d .
C4 C 0.1691(3) 0.5808(2) 0.88098(15) 0.0371(7) Uani 1 1 d .
H4 H 0.1239 0.5597 0.9157 0.045 Uiso 1 1 calc R
C5 C 0.2436(3) 0.53978(18) 0.84149(15) 0.0322(6) Uani 1 1 d .
H5 H 0.2489 0.4895 0.8485 0.039 Uiso 1 1 calc R
C6 C 0.3106(2) 0.57195(15) 0.79168(14) 0.0249(6) Uani 1 1 d .
C7 C 0.3936(2) 0.53286(14) 0.74819(14) 0.0232(5) Uani 1 1 d .
C8 C 0.4951(2) 0.57534(14) 0.72976(13) 0.0217(5) Uani 1 1 d .
C9 C 0.5752(2) 0.53929(15) 0.68978(15) 0.0258(6) Uani 1 1 d .
C10 C 0.5592(3) 0.46957(16) 0.66875(16) 0.0326(7) Uani 1 1 d .
C11 C 0.4618(3) 0.42925(16) 0.68762(17) 0.0359(7) Uani 1 1 d .
H11 H 0.4520 0.3809 0.6734 0.043 Uiso 1 1 calc R
C12 C 0.3782(3) 0.46175(15) 0.72828(16) 0.0302(6) Uani 1 1 d .
H12 H 0.3102 0.4353 0.7426 0.036 Uiso 1 1 calc R
C13 C 0.1174(3) 0.74195(16) 0.60403(16) 0.0318(6) Uani 1 1 d .
H13A H 0.1676 0.7711 0.5741 0.038 Uiso 1 1 calc R
H13B H 0.0421 0.7279 0.5769 0.038 Uiso 1 1 calc R
C14 C 0.0817(3) 0.7882(2) 0.66351(19) 0.0493(9) Uani 1 1 d .
H14A H 0.0366 0.8303 0.6460 0.074 Uiso 1 1 calc R
H14B H 0.1556 0.8037 0.6900 0.074 Uiso 1 1 calc R
H14C H 0.0300 0.7604 0.6929 0.074 Uiso 1 1 calc R
C15 C 0.2094(3) 0.61690(17) 0.54456(15) 0.0323(6) Uani 1 1 d .
H15A H 0.1287 0.6220 0.5196 0.039 Uiso 1 1 calc R
H15B H 0.2703 0.6422 0.5180 0.039 Uiso 1 1 calc R
C16 C 0.2428(3) 0.53770(18) 0.54871(19) 0.0454(8) Uani 1 1 d .
H16A H 0.2445 0.5179 0.5025 0.068 Uiso 1 1 calc R
H16B H 0.1817 0.5120 0.5740 0.068 Uiso 1 1 calc R
H16C H 0.3235 0.5322 0.5724 0.068 Uiso 1 1 calc R
C17 C 0.0880(3) 0.60525(17) 0.66849(15) 0.0315(6) Uani 1 1 d .
H17A H 0.1246 0.5578 0.6791 0.038 Uiso 1 1 calc R
H17B H 0.0700 0.6278 0.7125 0.038 Uiso 1 1 calc R
C18 C -0.0335(3) 0.59319(19) 0.62755(17) 0.0388(7) Uani 1 1 d .
H18A H -0.0869 0.5632 0.6541 0.058 Uiso 1 1 calc R
H18B H -0.0183 0.5692 0.5844 0.058 Uiso 1 1 calc R
H18C H -0.0732 0.6394 0.6180 0.058 Uiso 1 1 calc R
C19 C 0.5325(3) 0.63392(17) 0.55017(16) 0.0342(7) Uani 1 1 d .
H19A H 0.6125 0.6140 0.5668 0.041 Uiso 1 1 calc R
H19B H 0.4710 0.5957 0.5551 0.041 Uiso 1 1 calc R
C20 C 0.5392(4) 0.6483(2) 0.47540(19) 0.0564(10) Uani 1 1 d .
H20A H 0.5597 0.6040 0.4519 0.085 Uiso 1 1 calc R
H20B H 0.6023 0.6844 0.4685 0.085 Uiso 1 1 calc R
H20C H 0.4599 0.6661 0.4568 0.085 Uiso 1 1 calc R
C21 C 0.4338(3) 0.77763(15) 0.54950(14) 0.0279(6) Uani 1 1 d .
H21A H 0.4929 0.7854 0.5139 0.033 Uiso 1 1 calc R
H21B H 0.3568 0.7599 0.5265 0.033 Uiso 1 1 calc R
C22 C 0.4085(3) 0.84955(16) 0.58305(18) 0.0385(7) Uani 1 1 d .
H22A H 0.3764 0.8834 0.5482 0.058 Uiso 1 1 calc R
H22B H 0.4845 0.8685 0.6049 0.058 Uiso 1 1 calc R
H22C H 0.3482 0.8429 0.6176 0.058 Uiso 1 1 calc R
C23 C 0.6482(2) 0.74338(16) 0.63324(15) 0.0287(6) Uani 1 1 d .
H23A H 0.6373 0.7873 0.6605 0.034 Uiso 1 1 calc R
H23B H 0.6907 0.7080 0.6638 0.034 Uiso 1 1 calc R
C24 C 0.7328(3) 0.7617(2) 0.57681(19) 0.0429(8) Uani 1 1 d .
H24A H 0.8104 0.7801 0.5972 0.064 Uiso 1 1 calc R
H24B H 0.6942 0.7982 0.5468 0.064 Uiso 1 1 calc R
H24C H 0.7481 0.7186 0.5502 0.064 Uiso 1 1 calc R
C25 C 0.4595(3) 0.83987(15) 0.76556(16) 0.0341(7) Uani 1 1 d .
H25A H 0.4710 0.8223 0.7187 0.041 Uiso 1 1 calc R
H25B H 0.3702 0.8416 0.7709 0.041 Uiso 1 1 calc R
C26 C 0.5067(4) 0.91705(19) 0.7694(2) 0.0551(10) Uani 1 1 d .
H26A H 0.4631 0.9459 0.7340 0.083 Uiso 1 1 calc R
H26B H 0.5945 0.9176 0.7621 0.083 Uiso 1 1 calc R
H26C H 0.4928 0.9371 0.8145 0.083 Uiso 1 1 calc R
C27 C 0.4447(3) 0.78707(17) 0.90523(15) 0.0323(7) Uani 1 1 d .
H27A H 0.3711 0.7562 0.9039 0.039 Uiso 1 1 calc R
H27B H 0.4997 0.7703 0.9438 0.039 Uiso 1 1 calc R
C28 C 0.4049(3) 0.86270(19) 0.92147(17) 0.0439(8) Uani 1 1 d .
H28A H 0.3650 0.8628 0.9649 0.066 Uiso 1 1 calc R
H28B H 0.3474 0.8800 0.8850 0.066 Uiso 1 1 calc R
H28C H 0.4767 0.8941 0.9250 0.066 Uiso 1 1 calc R
C29 C 0.6758(3) 0.80631(18) 0.85230(17) 0.0364(7) Uani 1 1 d .
H29A H 0.6678 0.8573 0.8651 0.044 Uiso 1 1 calc R
H29B H 0.7067 0.7799 0.8936 0.044 Uiso 1 1 calc R
C30 C 0.7700(3) 0.8004(2) 0.79809(18) 0.0447(8) Uani 1 1 d .
H30A H 0.8483 0.8201 0.8162 0.067 Uiso 1 1 calc R
H30B H 0.7415 0.8274 0.7574 0.067 Uiso 1 1 calc R
H30C H 0.7807 0.7500 0.7860 0.067 Uiso 1 1 calc R
C31 C 0.6109(3) 0.6220(2) 0.95469(15) 0.0391(8) Uani 1 1 d .
H31A H 0.6674 0.5921 0.9838 0.047 Uiso 1 1 calc R
H31B H 0.6290 0.6728 0.9656 0.047 Uiso 1 1 calc R
C32 C 0.4803(3) 0.6057(2) 0.97188(18) 0.0461(8) Uani 1 1 d .
H32A H 0.4707 0.6154 1.0204 0.069 Uiso 1 1 calc R
H32B H 0.4622 0.5551 0.9622 0.069 Uiso 1 1 calc R
H32C H 0.4237 0.6359 0.9441 0.069 Uiso 1 1 calc R
C33 C 0.8048(3) 0.6248(2) 0.86713(17) 0.0432(8) Uani 1 1 d .
H33A H 0.8181 0.6763 0.8768 0.052 Uiso 1 1 calc R
H33B H 0.8463 0.5972 0.9049 0.052 Uiso 1 1 calc R
C34 C 0.8616(3) 0.6057(3) 0.80042(19) 0.0547(10) Uani 1 1 d .
H34A H 0.9492 0.6168 0.8042 0.082 Uiso 1 1 calc R
H34B H 0.8220 0.6336 0.7630 0.082 Uiso 1 1 calc R
H34C H 0.8503 0.5545 0.7911 0.082 Uiso 1 1 calc R
C35 C 0.6376(4) 0.50693(18) 0.86074(19) 0.0463(9) Uani 1 1 d .
H35A H 0.5553 0.4907 0.8722 0.056 Uiso 1 1 calc R
H35B H 0.6486 0.4926 0.8129 0.056 Uiso 1 1 calc R
C36 C 0.7320(4) 0.4662(2) 0.9066(2) 0.0635(12) Uani 1 1 d .
H36A H 0.7213 0.4146 0.8996 0.095 Uiso 1 1 calc R
H36B H 0.7206 0.4779 0.9546 0.095 Uiso 1 1 calc R
H36C H 0.8146 0.4801 0.8951 0.095 Uiso 1 1 calc R
F1 F 0.21296(16) 0.75659(10) 0.80938(9) 0.0377(4) Uani 1 1 d .
F2 F 0.08911(18) 0.69471(13) 0.90451(10) 0.0521(6) Uani 1 1 d .
F3 F 0.68076(14) 0.57222(9) 0.67236(9) 0.0325(4) Uani 1 1 d .
F4 F 0.64398(18) 0.44087(10) 0.62854(11) 0.0462(5) Uani 1 1 d .
P1 P 0.20354(6) 0.66013(4) 0.62898(4) 0.02267(15) Uani 1 1 d .
P2 P 0.49506(6) 0.70759(4) 0.60878(4) 0.02236(15) Uani 1 1 d .
P3 P 0.52342(7) 0.77151(4) 0.82537(4) 0.02610(16) Uani 1 1 d .
P4 P 0.63981(7) 0.60563(4) 0.86451(4) 0.02953(17) Uani 1 1 d .
Ni1 Ni 0.37745(3) 0.671723(17) 0.690903(17) 0.01903(9) Uani 1 1 d .
Ni2 Ni 0.51728(3) 0.660281(18) 0.787227(17) 0.02060(9) Uani 1 1 d .

loop_
_atom_site_aniso_label
_atom_site_aniso_U_11
_atom_site_aniso_U_22
_atom_site_aniso_U_33
_atom_site_aniso_U_23
_atom_site_aniso_U_13
_atom_site_aniso_U_12
C1 0.0160(12) 0.0322(14) 0.0178(12) -0.0020(10) 0.0011(9) 0.0004(10)
C2 0.0229(14) 0.0370(16) 0.0260(14) -0.0073(12) -0.0032(11) 0.0030(11)
C3 0.0201(14) 0.061(2) 0.0217(14) -0.0103(14) 0.0058(11) 0.0005(13)
C4 0.0255(15) 0.062(2) 0.0247(15) 0.0027(14) 0.0082(12) -0.0083(14)
C5 0.0253(14) 0.0417(17) 0.0296(15) 0.0088(13) 0.0017(12) -0.0045(12)
C6 0.0197(13) 0.0338(15) 0.0209(13) 0.0020(11) 0.0002(10) -0.0006(11)
C7 0.0229(13) 0.0232(13) 0.0234(13) 0.0050(10) 0.0011(10) 0.0013(10)
C8 0.0210(13) 0.0205(12) 0.0237(13) 0.0022(10) 0.0021(10) 0.0031(10)
C9 0.0199(13) 0.0279(14) 0.0300(15) 0.0026(11) 0.0046(11) 0.0027(10)
C10 0.0351(16) 0.0276(14) 0.0361(16) 0.0003(12) 0.0108(13) 0.0121(12)
C11 0.0442(18) 0.0218(14) 0.0423(18) 0.0008(13) 0.0082(14) 0.0015(12)
C12 0.0292(15) 0.0249(14) 0.0370(16) 0.0037(12) 0.0056(12) -0.0044(11)
C13 0.0271(14) 0.0348(16) 0.0326(16) 0.0061(12) -0.0067(12) 0.0030(12)
C14 0.047(2) 0.049(2) 0.050(2) -0.0078(17) -0.0123(17) 0.0192(16)
C15 0.0329(16) 0.0403(17) 0.0236(14) -0.0031(12) 0.0008(12) -0.0086(13)
C16 0.053(2) 0.0363(18) 0.049(2) -0.0129(15) 0.0139(17) -0.0137(15)
C17 0.0220(14) 0.0446(17) 0.0275(15) 0.0068(13) -0.0012(11) -0.0073(12)
C18 0.0248(15) 0.050(2) 0.0413(18) 0.0049(15) -0.0015(13) -0.0107(13)
C19 0.0378(17) 0.0324(16) 0.0332(16) -0.0037(13) 0.0090(13) -0.0014(13)
C20 0.073(3) 0.059(2) 0.038(2) -0.0067(18) 0.0125(19) -0.005(2)
C21 0.0257(14) 0.0340(15) 0.0238(14) 0.0051(11) 0.0004(11) -0.0040(11)
C22 0.0429(18) 0.0287(15) 0.0424(19) 0.0085(13) -0.0098(15) 0.0023(13)
C23 0.0215(13) 0.0297(14) 0.0347(16) -0.0013(12) -0.0014(11) -0.0015(11)
C24 0.0267(16) 0.049(2) 0.053(2) 0.0037(16) 0.0040(15) -0.0113(14)
C25 0.0458(18) 0.0258(15) 0.0302(16) -0.0023(12) -0.0007(13) 0.0039(13)
C26 0.070(3) 0.0304(18) 0.064(3) 0.0026(17) -0.003(2) -0.0004(17)
C27 0.0328(16) 0.0402(17) 0.0237(14) -0.0075(12) -0.0002(12) 0.0044(13)
C28 0.050(2) 0.050(2) 0.0314(17) -0.0120(15) -0.0007(15) 0.0129(16)
C29 0.0324(16) 0.0399(17) 0.0366(17) -0.0115(14) -0.0021(13) -0.0096(13)
C30 0.0331(17) 0.057(2) 0.044(2) -0.0119(17) 0.0002(15) -0.0145(15)
C31 0.0322(16) 0.060(2) 0.0243(15) 0.0035(14) -0.0026(12) 0.0080(15)
C32 0.0417(19) 0.062(2) 0.0356(18) 0.0081(16) 0.0076(15) 0.0037(17)
C33 0.0201(15) 0.073(2) 0.0362(18) 0.0006(17) -0.0054(13) 0.0087(15)
C34 0.0278(17) 0.093(3) 0.044(2) -0.005(2) 0.0037(15) 0.0138(18)
C35 0.055(2) 0.0390(18) 0.044(2) 0.0098(15) -0.0048(17) 0.0152(16)
C36 0.063(3) 0.059(3) 0.068(3) 0.025(2) -0.005(2) 0.024(2)
F1 0.0342(10) 0.0403(10) 0.0388(10) -0.0104(8) 0.0033(8) 0.0108(8)
F2 0.0360(11) 0.0811(15) 0.0411(11) -0.0225(11) 0.0180(9) 0.0035(10)
F3 0.0212(8) 0.0359(9) 0.0416(10) 0.0013(8) 0.0122(7) 0.0033(7)
F4 0.0487(12) 0.0338(10) 0.0584(13) -0.0052(9) 0.0229(10) 0.0132(9)
P1 0.0201(3) 0.0275(3) 0.0203(3) 0.0020(3) 0.0000(3) -0.0023(3)
P2 0.0209(3) 0.0244(3) 0.0220(3) 0.0005(3) 0.0034(3) -0.0017(3)
P3 0.0246(4) 0.0274(4) 0.0259(4) -0.0044(3) -0.0019(3) -0.0001(3)
P4 0.0231(4) 0.0397(4) 0.0253(4) 0.0030(3) -0.0023(3) 0.0076(3)
Ni1 0.01670(16) 0.02197(17) 0.01851(17) 0.00078(12) 0.00178(12) 0.00055(12)
Ni2 0.01694(16) 0.02354(17) 0.02114(18) -0.00046(13) -0.00035(13) 0.00175(12)

loop_
_atom_type_symbol
_atom_type_description
_atom_type_scat_dispersion_real
_atom_type_scat_dispersion_imag
_atom_type_scat_source
C C 0.0033 0.0016 'International Tables Vol C Tables 4.2.6.8 and 6.1.1.4'
H H 0.0000 0.0000 'International Tables Vol C Tables 4.2.6.8 and 6.1.1.4'
F F 0.0171 0.0103 'International Tables Vol C Tables 4.2.6.8 and 6.1.1.4'
P P 0.1023 0.0942 'International Tables Vol C Tables 4.2.6.8 and 6.1.1.4'
Ni Ni 0.3393 1.1124 'International Tables Vol C Tables 4.2.6.8 and 6.1.1.4'

loop_
_geom_angle_atom_site_label_1
_geom_angle_atom_site_label_2
_geom_angle_atom_site_label_3
_geom_angle
C2 C1 C6 113.4(3)
C2 C1 Ni1 131.4(2)
C6 C1 Ni1 112.84(19)
C2 C1 Ni2 122.73(19)
C6 C1 Ni2 94.46(17)
Ni1 C1 Ni2 66.84(8)
F1 C2 C3 116.6(3)
F1 C2 C1 120.2(3)
C3 C2 C1 123.1(3)
F2 C3 C4 119.4(3)
F2 C3 C2 118.1(3)
C4 C3 C2 122.5(3)
C3 C4 C5 117.4(3)
C4 C5 C6 120.3(3)
C5 C6 C1 123.3(3)
C5 C6 C7 124.1(3)
C1 C6 C7 112.7(2)
C12 C7 C8 122.8(3)
C12 C7 C6 124.5(3)
C8 C7 C6 112.7(2)
C9 C8 C7 113.7(2)
C9 C8 Ni2 131.3(2)
C7 C8 Ni2 112.15(19)
C9 C8 Ni1 123.39(19)
C7 C8 Ni1 95.03(16)
Ni2 C8 Ni1 66.85(8)
F3 C9 C10 116.4(2)
F3 C9 C8 119.6(2)
C10 C9 C8 123.8(3)
F4 C10 C9 117.9(3)
F4 C10 C11 120.4(3)
C9 C10 C11 121.7(3)
C10 C11 C12 117.6(3)
C11 C12 C7 120.4(3)
C14 C13 P1 114.6(2)
C16 C15 P1 113.4(2)
C18 C17 P1 117.5(2)
C20 C19 P2 119.9(3)
C22 C21 P2 114.8(2)
C24 C23 P2 118.4(2)
C26 C25 P3 120.4(2)
C28 C27 P3 118.5(2)
C30 C29 P3 114.4(2)
C32 C31 P4 113.4(2)
C34 C33 P4 112.4(2)
C36 C35 P4 117.7(3)
C17 P1 C15 101.27(14)
C17 P1 C13 102.68(14)
C15 P1 C13 99.68(14)
C17 P1 Ni1 114.63(9)
C15 P1 Ni1 117.49(10)
C13 P1 Ni1 118.39(10)
C23 P2 C21 101.45(13)
C23 P2 C19 101.52(14)
C21 P2 C19 102.73(14)
C23 P2 Ni1 118.54(10)
C21 P2 Ni1 117.64(10)
C19 P2 Ni1 112.57(10)
C29 P3 C25 104.05(16)
C29 P3 C27 99.27(14)
C25 P3 C27 104.51(15)
C29 P3 Ni2 116.02(11)
C25 P3 Ni2 115.66(10)
C27 P3 Ni2 115.29(11)
C33 P4 C31 99.48(15)
C33 P4 C35 101.88(18)
C31 P4 C35 101.66(17)
C33 P4 Ni2 119.00(12)
C31 P4 Ni2 116.70(11)
C35 P4 Ni2 115.28(12)
C1 Ni1 P1 94.98(8)
C1 Ni1 P2 166.18(8)
P1 Ni1 P2 98.57(3)
C1 Ni1 C8 76.70(10)
P1 Ni1 C8 123.38(7)
P2 Ni1 C8 97.89(7)
C1 Ni1 Ni2 63.50(7)
P1 Ni1 Ni2 157.72(3)
P2 Ni1 Ni2 103.25(2)
C8 Ni1 Ni2 49.21(7)
C8 Ni2 P3 163.79(8)
C8 Ni2 P4 94.05(8)
P3 Ni2 P4 101.33(3)
C8 Ni2 C1 77.15(10)
P3 Ni2 C1 97.94(7)
P4 Ni2 C1 124.46(7)
C8 Ni2 Ni1 63.94(8)
P3 Ni2 Ni1 100.99(2)
P4 Ni2 Ni1 157.58(3)
C1 Ni2 Ni1 49.65(7)

loop_
_geom_bond_atom_site_label_1
_geom_bond_atom_site_label_2
_geom_bond_distance
C1 C2 1.392(4)
C1 C6 1.427(4)
C1 Ni1 1.965(3)
C1 Ni2 2.308(3)
C2 F1 1.365(3)
C2 C3 1.382(4)
C3 F2 1.365(3)
C3 C4 1.365(5)
C4 C5 1.388(4)
C5 C6 1.391(4)
C6 C7 1.475(4)
C7 C12 1.391(4)
C7 C8 1.430(4)
C8 C9 1.384(4)
C8 Ni2 1.952(3)
C8 Ni1 2.317(3)
C9 F3 1.371(3)
C9 C10 1.374(4)
C10 F4 1.363(3)
C10 C11 1.374(4)
C11 C12 1.388(4)
C13 C14 1.520(5)
C13 P1 1.847(3)
C15 C16 1.524(5)
C15 P1 1.846(3)
C17 C18 1.531(4)
C17 P1 1.835(3)
C19 C20 1.496(5)
C19 P2 1.853(3)
C21 C22 1.528(4)
C21 P2 1.849(3)
C23 C24 1.523(4)
C23 P2 1.843(3)
C25 C26 1.531(4)
C25 P3 1.844(3)
C27 C28 1.517(4)
C27 P3 1.854(3)
C29 C30 1.528(5)
C29 P3 1.840(3)
C31 C32 1.520(5)
C31 P4 1.840(3)
C33 C34 1.523(5)
C33 P4 1.840(3)
C35 C36 1.533(5)
C35 P4 1.844(4)
P1 Ni1 2.2091(8)
P2 Ni1 2.2232(8)
P3 Ni2 2.2070(8)
P4 Ni2 2.2140(8)
Ni1 Ni2 2.3710(5)
